data_2227421
loop_
_publ_author_name
'Fun, Hoong-Kun'
'Yeap, Chin Sing'
'Vijesh, A. M.'
'Isloor, Arun M.'
'Vasudeva, P. K.'

_publ_section_title
;
 2-Dibutylamino-1-(2,7-dichloro-9<i>H</i>-fluoren-4-yl)ethanol
;
_journal_coeditor_code FJ2335
_journal_issue 10
_journal_name_full 'Acta Crystallographica Section E'
_journal_page_first o2624
_journal_page_last o2625
_journal_paper_doi 10.1107/S1600536810037566
_journal_volume 66
_journal_year 2010
_chemical_formula_iupac 'C23 H29 Cl2 N O'
_chemical_formula_moiety 'C23 H29 Cl2 N O'
_chemical_formula_sum 'C23 H29 Cl2 N O'
_chemical_formula_weight 406.37
_chemical_name_systematic
;
2-Dibutylamino-1-(2,7-dichloro-9<i>H</i>-fluoren-4-yl)ethanol
;
_space_group_IT_number 2
_symmetry_cell_setting triclinic
_symmetry_space_group_name_Hall '-P 1'
_symmetry_space_group_name_H-M 'P -1'
_atom_sites_solution_hydrogens geom
_atom_sites_solution_primary direct
_atom_sites_solution_secondary difmap
_audit_creation_method SHELXL-97
_cell_angle_alpha 68.1610(10)
_cell_angle_beta 70.9990(10)
_cell_angle_gamma 88.9040(10)
_cell_formula_units_Z 2
_cell_length_a 10.0009(4)
_cell_length_b 10.8847(4)
_cell_length_c 11.0853(4)
_cell_measurement_reflns_used 9903
_cell_measurement_temperature 100.00(10)
_cell_measurement_theta_max 35.06
_cell_measurement_theta_min 2.80
_cell_volume 1051.90(7)
_computing_cell_refinement 'SAINT (Bruker, 2009)'
_computing_data_collection 'APEX2 (Bruker, 2009)'
_computing_data_reduction 'SAINT (Bruker, 2009)'
_computing_molecular_graphics 'SHELXTL (Sheldrick, 2008)'
_computing_publication_material 'SHELXTL (Sheldrick, 2008) and PLATON (Spek, 2009)'
_computing_structure_refinement 'SHELXTL (Sheldrick, 2008)'
_computing_structure_solution 'SHELXTL (Sheldrick, 2008)'
_diffrn_ambient_temperature 100
_diffrn_measured_fraction_theta_full 0.987
_diffrn_measured_fraction_theta_max 0.987
_diffrn_measurement_device_type 'Bruker APEXII DUO CCD area-detector'
_diffrn_measurement_method '\f and \w scans'
_diffrn_radiation_monochromator graphite
_diffrn_radiation_source 'fine-focus sealed tube'
_diffrn_radiation_type MoK\a
_diffrn_radiation_wavelength 0.71073
_diffrn_reflns_av_R_equivalents 0.0247
_diffrn_reflns_av_sigmaI/netI 0.0264
_diffrn_reflns_limit_h_max 14
_diffrn_reflns_limit_h_min -14
_diffrn_reflns_limit_k_max 15
_diffrn_reflns_limit_k_min -13
_diffrn_reflns_limit_l_max 15
_diffrn_reflns_limit_l_min -15
_diffrn_reflns_number 19180
_diffrn_reflns_theta_full 30.00
_diffrn_reflns_theta_max 30.00
_diffrn_reflns_theta_min 2.03
_diffrn_standards_number 0
_exptl_absorpt_coefficient_mu 0.321
_exptl_absorpt_correction_T_max 0.9373
_exptl_absorpt_correction_T_min 0.8999
_exptl_absorpt_correction_type multi-scan
_exptl_absorpt_process_details '(<i>SADABS</i>; Bruker, 2009)'
_exptl_crystal_colour colourless
_exptl_crystal_density_diffrn 1.283
_exptl_crystal_density_method 'not measured'
_exptl_crystal_description block
_exptl_crystal_F_000 432
_exptl_crystal_size_max 0.34
_exptl_crystal_size_mid 0.28
_exptl_crystal_size_min 0.20
_refine_diff_density_max 0.650
_refine_diff_density_min -0.393
_refine_ls_extinction_method none
_refine_ls_goodness_of_fit_ref 1.148
_refine_ls_hydrogen_treatment mixed
_refine_ls_matrix_type full
_refine_ls_number_parameters 250
_refine_ls_number_reflns 6052
_refine_ls_number_restraints 0
_refine_ls_restrained_S_all 1.148
_refine_ls_R_factor_all 0.0414
_refine_ls_R_factor_gt 0.0350
_refine_ls_shift/su_max 0.001
_refine_ls_shift/su_mean <0.001
_refine_ls_structure_factor_coef Fsqd
_refine_ls_weighting_details 'calc w=1/[\s^2^(Fo^2^)+(0.0878P)^2^+0.1785P] where P=(Fo^2^+2Fc^2^)/3'
_refine_ls_weighting_scheme calc
_refine_ls_wR_factor_gt 0.1088
_refine_ls_wR_factor_ref 0.1346
_reflns_number_gt 5448
_reflns_number_total 6052
_reflns_threshold_expression 'I > 2\s(I)'
_cod_data_source_file fj2335.cif
_cod_data_source_block I
_cod_database_code 2227421
_cod_database_fobs_code 2227421

loop_
_symmetry_equiv_pos_as_xyz
'x, y, z'
'-x, -y, -z'

loop_
_atom_site_type_symbol
_atom_site_label
_atom_site_fract_x
_atom_site_fract_y
_atom_site_fract_z
_atom_site_U_iso_or_equiv
_atom_site_adp_type
_atom_site_calc_flag
_atom_site_refinement_flags
_atom_site_occupancy
_atom_site_disorder_assembly
_atom_site_disorder_group
Cl Cl1 -0.09361(3) 0.21897(3) 0.88976(3) 0.02143(10) Uani d . 1 . .
Cl Cl2 0.91082(3) 0.72785(3) 0.47680(3) 0.02310(10) Uani d . 1 . .
O O1 0.34512(9) -0.00277(8) 0.98844(9) 0.01700(17) Uani d . 1 . .
N N1 0.61607(10) 0.00676(9) 0.76424(10) 0.01474(18) Uani d . 1 . .
C C1 0.37158(11) 0.35655(11) 0.76122(11) 0.01307(19) Uani d . 1 . .
C C2 0.51590(11) 0.42961(11) 0.70234(11) 0.0137(2) Uani d . 1 . .
C C3 0.64840(12) 0.38878(11) 0.70641(12) 0.0157(2) Uani d . 1 . .
H H3A 0.6557 0.3002 0.7557 0.019 Uiso calc R 1 . .
C C4 0.76946(12) 0.48193(12) 0.63599(12) 0.0174(2) Uani d . 1 . .
H H4A 0.8580 0.4555 0.6380 0.021 Uiso calc R 1 . .
C C5 0.75782(12) 0.61409(12) 0.56297(12) 0.0170(2) Uani d . 1 . .
C C6 0.62725(12) 0.65831(11) 0.55809(11) 0.0168(2) Uani d . 1 . .
H H6A 0.6208 0.7472 0.5093 0.020 Uiso calc R 1 . .
C C7 0.50725(12) 0.56512(11) 0.62855(11) 0.0147(2) Uani d . 1 . .
C C8 0.35494(12) 0.58751(11) 0.64065(12) 0.0166(2) Uani d . 1 . .
H H8A 0.3211 0.6472 0.6879 0.020 Uiso calc R 1 . .
H H8B 0.3446 0.6239 0.5503 0.020 Uiso calc R 1 . .
C C9 0.27675(11) 0.44936(11) 0.72460(11) 0.0143(2) Uani d . 1 . .
C C10 0.13297(12) 0.41040(12) 0.76341(11) 0.0161(2) Uani d . 1 . .
H H10A 0.0709 0.4719 0.7390 0.019 Uiso calc R 1 . .
C C11 0.08464(11) 0.27561(12) 0.84032(12) 0.0160(2) Uani d . 1 . .
C C12 0.17583(11) 0.18198(11) 0.87841(11) 0.0154(2) Uani d . 1 . .
H H12A 0.1399 0.0928 0.9301 0.019 Uiso calc R 1 . .
C C13 0.32054(11) 0.22131(11) 0.83943(11) 0.01356(19) Uani d . 1 . .
C C14 0.41897(11) 0.11665(11) 0.87700(11) 0.0141(2) Uani d . 1 . .
H H14A 0.4898 0.1530 0.9023 0.017 Uiso calc R 1 . .
C C15 0.49599(12) 0.08479(11) 0.74948(12) 0.0154(2) Uani d . 1 . .
H H15A 0.4284 0.0352 0.7336 0.018 Uiso calc R 1 . .
H H15B 0.5313 0.1676 0.6691 0.018 Uiso calc R 1 . .
C C16 0.74550(12) 0.06358(12) 0.63995(12) 0.0162(2) Uani d . 1 . .
H H16A 0.8249 0.0192 0.6611 0.019 Uiso calc R 1 . .
H H16B 0.7652 0.1569 0.6218 0.019 Uiso calc R 1 . .
C C17 0.74054(12) 0.05380(12) 0.50737(12) 0.0188(2) Uani d . 1 . .
H H17A 0.7301 -0.0393 0.5209 0.023 Uiso calc R 1 . .
H H17B 0.6582 0.0929 0.4878 0.023 Uiso calc R 1 . .
C C18 0.87478(13) 0.12510(13) 0.38423(12) 0.0220(2) Uani d . 1 . .
H H18A 0.8838 0.2184 0.3702 0.026 Uiso calc R 1 . .
H H18B 0.9570 0.0873 0.4053 0.026 Uiso calc R 1 . .
C C19 0.87480(18) 0.11485(18) 0.25151(15) 0.0351(3) Uani d . 1 . .
H H19A 0.9637 0.1568 0.1791 0.053 Uiso calc R 1 . .
H H19B 0.7982 0.1585 0.2259 0.053 Uiso calc R 1 . .
H H19C 0.8625 0.0227 0.2655 0.053 Uiso calc R 1 . .
C C20 0.57620(12) -0.13645(11) 0.80309(12) 0.0167(2) Uani d . 1 . .
H H20A 0.5521 -0.1476 0.7295 0.020 Uiso calc R 1 . .
H H20B 0.4922 -0.1680 0.8859 0.020 Uiso calc R 1 . .
C C21 0.69500(13) -0.22106(12) 0.82942(12) 0.0184(2) Uani d . 1 . .
H H21A 0.7679 -0.2082 0.7415 0.022 Uiso calc R 1 . .
H H21B 0.7381 -0.1912 0.8820 0.022 Uiso calc R 1 . .
C C22 0.64153(15) -0.36850(13) 0.90795(13) 0.0229(2) Uani d . 1 . .
H H22A 0.5982 -0.3982 0.8554 0.027 Uiso calc R 1 . .
H H22B 0.5687 -0.3813 0.9959 0.027 Uiso calc R 1 . .
C C23 0.7601(2) -0.45345(16) 0.93422(16) 0.0342(3) Uani d . 1 . .
H H23A 0.7230 -0.5460 0.9768 0.051 Uiso calc R 1 . .
H H23B 0.7965 -0.4309 0.9944 0.051 Uiso calc R 1 . .
H H23C 0.8353 -0.4369 0.8480 0.051 Uiso calc R 1 . .
H H1O1 0.359(2) 0.001(2) 1.062(2) 0.036(5) Uiso d . 1 . .

loop_
_atom_site_aniso_label
_atom_site_aniso_U_11
_atom_site_aniso_U_22
_atom_site_aniso_U_33
_atom_site_aniso_U_12
_atom_site_aniso_U_13
_atom_site_aniso_U_23
Cl1 0.01152(14) 0.02463(17) 0.02342(16) 0.00024(10) -0.00496(11) -0.00501(12)
Cl2 0.01794(15) 0.02340(17) 0.02422(16) -0.00603(11) -0.00230(11) -0.00900(12)
O1 0.0163(4) 0.0142(4) 0.0161(4) -0.0002(3) -0.0040(3) -0.0025(3)
N1 0.0124(4) 0.0129(4) 0.0171(4) 0.0023(3) -0.0027(3) -0.0058(3)
C1 0.0123(4) 0.0138(5) 0.0132(4) 0.0025(3) -0.0043(4) -0.0055(4)
C2 0.0134(5) 0.0145(5) 0.0139(4) 0.0019(4) -0.0047(4) -0.0063(4)
C3 0.0145(5) 0.0156(5) 0.0176(5) 0.0020(4) -0.0061(4) -0.0065(4)
C4 0.0135(5) 0.0205(5) 0.0195(5) 0.0011(4) -0.0053(4) -0.0095(4)
C5 0.0152(5) 0.0194(5) 0.0157(5) -0.0027(4) -0.0029(4) -0.0078(4)
C6 0.0184(5) 0.0150(5) 0.0161(5) 0.0000(4) -0.0056(4) -0.0052(4)
C7 0.0156(5) 0.0146(5) 0.0141(5) 0.0020(4) -0.0048(4) -0.0060(4)
C8 0.0158(5) 0.0141(5) 0.0184(5) 0.0031(4) -0.0061(4) -0.0045(4)
C9 0.0139(5) 0.0147(5) 0.0145(5) 0.0034(4) -0.0048(4) -0.0060(4)
C10 0.0136(5) 0.0177(5) 0.0167(5) 0.0050(4) -0.0057(4) -0.0061(4)
C11 0.0115(4) 0.0183(5) 0.0166(5) 0.0012(4) -0.0036(4) -0.0061(4)
C12 0.0126(5) 0.0153(5) 0.0162(5) 0.0016(4) -0.0038(4) -0.0048(4)
C13 0.0125(4) 0.0140(5) 0.0135(4) 0.0029(4) -0.0038(4) -0.0053(4)
C14 0.0126(4) 0.0118(5) 0.0150(5) 0.0014(3) -0.0033(4) -0.0034(4)
C15 0.0138(5) 0.0147(5) 0.0173(5) 0.0033(4) -0.0050(4) -0.0061(4)
C16 0.0126(5) 0.0163(5) 0.0174(5) 0.0007(4) -0.0021(4) -0.0066(4)
C17 0.0180(5) 0.0181(5) 0.0176(5) 0.0001(4) -0.0025(4) -0.0070(4)
C18 0.0179(5) 0.0252(6) 0.0183(5) 0.0014(4) -0.0027(4) -0.0064(4)
C19 0.0343(8) 0.0468(9) 0.0195(6) -0.0015(6) -0.0029(5) -0.0130(6)
C20 0.0168(5) 0.0130(5) 0.0183(5) 0.0016(4) -0.0042(4) -0.0057(4)
C21 0.0204(5) 0.0158(5) 0.0180(5) 0.0054(4) -0.0047(4) -0.0073(4)
C22 0.0339(7) 0.0158(5) 0.0187(5) 0.0064(5) -0.0087(5) -0.0069(4)
C23 0.0539(9) 0.0255(7) 0.0317(7) 0.0212(6) -0.0222(7) -0.0146(6)

loop_
_atom_type_symbol
_atom_type_description
_atom_type_scat_dispersion_real
_atom_type_scat_dispersion_imag
_atom_type_scat_source
C C 0.0033 0.0016 'International Tables Vol C Tables 4.2.6.8 and 6.1.1.4'
H H 0.0000 0.0000 'International Tables Vol C Tables 4.2.6.8 and 6.1.1.4'
N N 0.0061 0.0033 'International Tables Vol C Tables 4.2.6.8 and 6.1.1.4'
O O 0.0106 0.0060 'International Tables Vol C Tables 4.2.6.8 and 6.1.1.4'
Cl Cl 0.1484 0.1585 'International Tables Vol C Tables 4.2.6.8 and 6.1.1.4'

loop_
_geom_angle_atom_site_label_1
_geom_angle_atom_site_label_2
_geom_angle_atom_site_label_3
_geom_angle_site_symmetry_1
_geom_angle_site_symmetry_3
_geom_angle
_geom_angle_publ_flag
C14 O1 H1O1 . . 105.1(14) ?
C15 N1 C20 . . 111.58(9) ?
C15 N1 C16 . . 111.49(9) ?
C20 N1 C16 . . 113.09(9) ?
C13 C1 C9 . . 119.98(10) ?
C13 C1 C2 . . 132.12(10) ?
C9 C1 C2 . . 107.90(9) ?
C3 C2 C7 . . 119.17(10) ?
C3 C2 C1 . . 132.54(10) ?
C7 C2 C1 . . 108.28(9) ?
C4 C3 C2 . . 119.50(11) ?
C4 C3 H3A . . 120.2 ?
C2 C3 H3A . . 120.2 ?
C5 C4 C3 . . 119.99(10) ?
C5 C4 H4A . . 120.0 ?
C3 C4 H4A . . 120.0 ?
C4 C5 C6 . . 121.95(10) ?
C4 C5 Cl2 . . 118.82(9) ?
C6 C5 Cl2 . . 119.23(9) ?
C7 C6 C5 . . 117.74(10) ?
C7 C6 H6A . . 121.1 ?
C5 C6 H6A . . 121.1 ?
C6 C7 C2 . . 121.64(10) ?
C6 C7 C8 . . 128.05(10) ?
C2 C7 C8 . . 110.31(10) ?
C9 C8 C7 . . 102.80(9) ?
C9 C8 H8A . . 111.2 ?
C7 C8 H8A . . 111.2 ?
C9 C8 H8B . . 111.2 ?
C7 C8 H8B . . 111.2 ?
H8A C8 H8B . . 109.1 ?
C10 C9 C1 . . 121.57(10) ?
C10 C9 C8 . . 127.77(10) ?
C1 C9 C8 . . 110.66(9) ?
C9 C10 C11 . . 117.54(10) ?
C9 C10 H10A . . 121.2 ?
C11 C10 H10A . . 121.2 ?
C10 C11 C12 . . 122.07(10) ?
C10 C11 Cl1 . . 120.11(9) ?
C12 C11 Cl1 . . 117.81(9) ?
C13 C12 C11 . . 120.35(10) ?
C13 C12 H12A . . 119.8 ?
C11 C12 H12A . . 119.8 ?
C12 C13 C1 . . 118.49(10) ?
C12 C13 C14 . . 119.41(10) ?
C1 C13 C14 . . 122.04(9) ?
O1 C14 C13 . . 112.68(9) ?
O1 C14 C15 . . 108.89(9) ?
C13 C14 C15 . . 108.43(9) ?
O1 C14 H14A . . 108.9 ?
C13 C14 H14A . . 108.9 ?
C15 C14 H14A . . 108.9 ?
N1 C15 C14 . . 112.91(9) ?
N1 C15 H15A . . 109.0 ?
C14 C15 H15A . . 109.0 ?
N1 C15 H15B . . 109.0 ?
C14 C15 H15B . . 109.0 ?
H15A C15 H15B . . 107.8 ?
N1 C16 C17 . . 116.53(9) ?
N1 C16 H16A . . 108.2 ?
C17 C16 H16A . . 108.2 ?
N1 C16 H16B . . 108.2 ?
C17 C16 H16B . . 108.2 ?
H16A C16 H16B . . 107.3 ?
C18 C17 C16 . . 111.72(10) ?
C18 C17 H17A . . 109.3 ?
C16 C17 H17A . . 109.3 ?
C18 C17 H17B . . 109.3 ?
C16 C17 H17B . . 109.3 ?
H17A C17 H17B . . 107.9 ?
C19 C18 C17 . . 113.12(11) ?
C19 C18 H18A . . 109.0 ?
C17 C18 H18A . . 109.0 ?
C19 C18 H18B . . 109.0 ?
C17 C18 H18B . . 109.0 ?
H18A C18 H18B . . 107.8 ?
C18 C19 H19A . . 109.5 ?
C18 C19 H19B . . 109.5 ?
H19A C19 H19B . . 109.5 ?
C18 C19 H19C . . 109.5 ?
H19A C19 H19C . . 109.5 ?
H19B C19 H19C . . 109.5 ?
N1 C20 C21 . . 112.70(9) ?
N1 C20 H20A . . 109.1 ?
C21 C20 H20A . . 109.1 ?
N1 C20 H20B . . 109.1 ?
C21 C20 H20B . . 109.1 ?
H20A C20 H20B . . 107.8 ?
C22 C21 C20 . . 112.38(10) ?
C22 C21 H21A . . 109.1 ?
C20 C21 H21A . . 109.1 ?
C22 C21 H21B . . 109.1 ?
C20 C21 H21B . . 109.1 ?
H21A C21 H21B . . 107.9 ?
C21 C22 C23 . . 112.52(12) ?
C21 C22 H22A . . 109.1 ?
C23 C22 H22A . . 109.1 ?
C21 C22 H22B . . 109.1 ?
C23 C22 H22B . . 109.1 ?
H22A C22 H22B . . 107.8 ?
C22 C23 H23A . . 109.5 ?
C22 C23 H23B . . 109.5 ?
H23A C23 H23B . . 109.5 ?
C22 C23 H23C . . 109.5 ?
H23A C23 H23C . . 109.5 ?
H23B C23 H23C . . 109.5 ?

loop_
_geom_bond_atom_site_label_1
_geom_bond_atom_site_label_2
_geom_bond_site_symmetry_2
_geom_bond_distance
_geom_bond_publ_flag
Cl1 C11 . 1.7358(11) ?
Cl2 C5 . 1.7400(12) ?
O1 C14 . 1.4175(13) ?
O1 H1O1 . 0.89(2) ?
N1 C15 . 1.4751(14) ?
N1 C20 . 1.4788(14) ?
N1 C16 . 1.4805(14) ?
C1 C13 . 1.4037(15) ?
C1 C9 . 1.4119(14) ?
C1 C2 . 1.4785(15) ?
C2 C3 . 1.3989(15) ?
C2 C7 . 1.4127(15) ?
C3 C4 . 1.3950(16) ?
C3 H3A . 0.9300 ?
C4 C5 . 1.3881(17) ?
C4 H4A . 0.9300 ?
C5 C6 . 1.3936(16) ?
C6 C7 . 1.3878(15) ?
C6 H6A . 0.9300 ?
C7 C8 . 1.5082(15) ?
C8 C9 . 1.5062(16) ?
C8 H8A . 0.9700 ?
C8 H8B . 0.9700 ?
C9 C10 . 1.3847(15) ?
C10 C11 . 1.3932(16) ?
C10 H10A . 0.9300 ?
C11 C12 . 1.3941(15) ?
C12 C13 . 1.3940(15) ?
C12 H12A . 0.9300 ?
C13 C14 . 1.5202(15) ?
C14 C15 . 1.5354(15) ?
C14 H14A . 0.9800 ?
C15 H15A . 0.9700 ?
C15 H15B . 0.9700 ?
C16 C17 . 1.5290(16) ?
C16 H16A . 0.9700 ?
C16 H16B . 0.9700 ?
C17 C18 . 1.5252(16) ?
C17 H17A . 0.9700 ?
C17 H17B . 0.9700 ?
C18 C19 . 1.5162(19) ?
C18 H18A . 0.9700 ?
C18 H18B . 0.9700 ?
C19 H19A . 0.9600 ?
C19 H19B . 0.9600 ?
C19 H19C . 0.9600 ?
C20 C21 . 1.5261(16) ?
C20 H20A . 0.9700 ?
C20 H20B . 0.9700 ?
C21 C22 . 1.5197(17) ?
C21 H21A . 0.9700 ?
C21 H21B . 0.9700 ?
C22 C23 . 1.5259(19) ?
C22 H22A . 0.9700 ?
C22 H22B . 0.9700 ?
C23 H23A . 0.9600 ?
C23 H23B . 0.9600 ?
C23 H23C . 0.9600 ?

loop_
_geom_hbond_atom_site_label_D
_geom_hbond_atom_site_label_H
_geom_hbond_atom_site_label_A
_geom_hbond_site_symmetry_A
_geom_hbond_distance_DH
_geom_hbond_distance_HA
_geom_hbond_distance_DA
_geom_hbond_angle_DHA
_geom_hbond_publ_flag
O1 H1O1 N1 2_657 0.89(2) 1.99(2) 2.8762(13) 175(2) yes
C14 H14A O1 2_657 0.9800 2.5700 3.1831(15) 121.00 yes
C8 H8A Cg2 2_666 0.9700 2.9800 3.6293(13) 126.00 yes
C22 H22A Cg2 1_545 0.9700 2.8200 3.6730(15) 148.00 yes
C23 H23B Cg3 2_657 0.9600 2.9200 3.7920(18) 152.00 yes

loop_
_geom_torsion_atom_site_label_1
_geom_torsion_atom_site_label_2
_geom_torsion_atom_site_label_3
_geom_torsion_atom_site_label_4
_geom_torsion_site_symmetry_1
_geom_torsion_site_symmetry_2
_geom_torsion_site_symmetry_3
_geom_torsion_site_symmetry_4
_geom_torsion
_geom_torsion_publ_flag
C13 C1 C2 C3 . . . . -0.9(2) ?
C9 C1 C2 C3 . . . . 179.75(11) ?
C13 C1 C2 C7 . . . . 178.18(11) ?
C9 C1 C2 C7 . . . . -1.15(12) ?
C7 C2 C3 C4 . . . . -0.98(16) ?
C1 C2 C3 C4 . . . . 178.04(11) ?
C2 C3 C4 C5 . . . . 0.21(17) ?
C3 C4 C5 C6 . . . . 0.51(17) ?
C3 C4 C5 Cl2 . . . . 179.76(9) ?
C4 C5 C6 C7 . . . . -0.40(17) ?
Cl2 C5 C6 C7 . . . . -179.66(8) ?
C5 C6 C7 C2 . . . . -0.40(16) ?
C5 C6 C7 C8 . . . . 179.25(10) ?
C3 C2 C7 C6 . . . . 1.10(16) ?
C1 C2 C7 C6 . . . . -178.14(10) ?
C3 C2 C7 C8 . . . . -178.62(10) ?
C1 C2 C7 C8 . . . . 2.15(12) ?
C6 C7 C8 C9 . . . . 178.09(11) ?
C2 C7 C8 C9 . . . . -2.22(12) ?
C13 C1 C9 C10 . . . . -0.34(16) ?
C2 C1 C9 C10 . . . . 179.08(10) ?
C13 C1 C9 C8 . . . . -179.72(10) ?
C2 C1 C9 C8 . . . . -0.29(12) ?
C7 C8 C9 C10 . . . . -177.83(11) ?
C7 C8 C9 C1 . . . . 1.49(12) ?
C1 C9 C10 C11 . . . . -0.01(17) ?
C8 C9 C10 C11 . . . . 179.25(11) ?
C9 C10 C11 C12 . . . . 0.31(17) ?
C9 C10 C11 Cl1 . . . . -178.74(8) ?
C10 C11 C12 C13 . . . . -0.25(18) ?
Cl1 C11 C12 C13 . . . . 178.83(9) ?
C11 C12 C13 C1 . . . . -0.12(17) ?
C11 C12 C13 C14 . . . . -177.47(10) ?
C9 C1 C13 C12 . . . . 0.40(16) ?
C2 C1 C13 C12 . . . . -178.86(11) ?
C9 C1 C13 C14 . . . . 177.68(10) ?
C2 C1 C13 C14 . . . . -1.58(18) ?
C12 C13 C14 O1 . . . . -20.91(14) ?
C1 C13 C14 O1 . . . . 161.83(10) ?
C12 C13 C14 C15 . . . . 99.69(11) ?
C1 C13 C14 C15 . . . . -77.56(13) ?
C20 N1 C15 C14 . . . . 99.92(11) ?
C16 N1 C15 C14 . . . . -132.56(10) ?
O1 C14 C15 N1 . . . . -69.47(11) ?
C13 C14 C15 N1 . . . . 167.61(9) ?
C15 N1 C16 C17 . . . . -68.12(12) ?
C20 N1 C16 C17 . . . . 58.58(13) ?
N1 C16 C17 C18 . . . . 175.50(10) ?
C16 C17 C18 C19 . . . . 178.77(12) ?
C15 N1 C20 C21 . . . . -175.79(9) ?
C16 N1 C20 C21 . . . . 57.56(12) ?
N1 C20 C21 C22 . . . . 163.47(10) ?
C20 C21 C22 C23 . . . . 179.89(11) ?

loop_
_cod_related_entry_id
_cod_related_entry_database
_cod_related_entry_code
1 ChemSpider 382306
